data_2003351
loop_
_publ_author_name
'Zou, J.-Z.'
'Xu, Z.'
'Li, M.'
'You, X.-Z.'
'Wang, H.-Q.'

_publ_section_title
;
 7,8,17,18-Tetrabromo-5,10,15,20-tetraphenylporphyrin,
 C~44~H~26~Br~4~N~4~
;
_journal_issue 4
_journal_name_full 'Acta Crystallographica Section C'
_journal_page_first 760
_journal_page_last 761
_journal_paper_doi 10.1107/S0108270194000053
_journal_volume 51
_journal_year 1995
_chemical_compound_source
; From layering a solution of (I) in CHCl~3~ with petroleum
(333-363 K)--piperidine
;
_chemical_formula_sum 'C44 H26 Br4 N4'
_chemical_formula_weight 930
_space_group_crystal_system monoclinic
_space_group_IT_number 14
_space_group_name_Hall '-P 2yn'
_space_group_name_H-M_alt 'P 1 21/n 1'
_atom_type_scat_source IntTabIV
_cell_angle_alpha 90.
_cell_angle_beta 101.4(9)
_cell_angle_gamma 90.
_cell_formula_units_Z 2
_cell_length_a 13.945(8)
_cell_length_b 6.751(8)
_cell_length_c 19.326(3)
_cell_measurement_reflns_used 25
_cell_measurement_temperature 293
_cell_measurement_theta_max 14
_cell_measurement_theta_min 10
_cell_volume 1784(6)
_diffrn_measurement_device 'Enraf-Nonius CAD-4'
_diffrn_measurement_method \w/2\q
_diffrn_radiation_type MoK\a
_diffrn_radiation_wavelength 0.71073
_diffrn_reflns_av_R_equivalents 0.022
_diffrn_reflns_limit_h_max 16
_diffrn_reflns_limit_h_min 0
_diffrn_reflns_limit_k_max 8
_diffrn_reflns_limit_k_min 0
_diffrn_reflns_limit_l_max 23
_diffrn_reflns_limit_l_min -23
_diffrn_reflns_number 3532
_diffrn_reflns_theta_max 25
_diffrn_standards_number 3
_exptl_absorpt_coefficient_mu 4.5
_exptl_absorpt_correction_T_max 1.12
_exptl_absorpt_correction_T_min 0.73
_exptl_absorpt_correction_type empirical
_exptl_crystal_colour Purple
_exptl_crystal_density_diffrn 1.73
_exptl_crystal_density_meas 1.774
_exptl_crystal_description Prism
_exptl_crystal_size_max 0.4
_exptl_crystal_size_mid 0.3
_exptl_crystal_size_min 0.2
_refine_diff_density_max 0.64
_refine_diff_density_min 0.0
_refine_ls_extinction_method none
_refine_ls_goodness_of_fit_obs 3.89
_refine_ls_hydrogen_treatment noref
_refine_ls_number_parameters 283
_refine_ls_number_reflns 1517
_refine_ls_R_factor_obs 0.074
_refine_ls_shift/esd_max 0.08
_refine_ls_structure_factor_coef F
_refine_ls_weighting_details 'w = 1/\sF^2^'
_refine_ls_weighting_scheme calc
_refine_ls_wR_factor_obs 0.081
_reflns_number_observed 1931
_reflns_number_total 2204
_reflns_observed_criterion F~o~>3\s(F~o~)
_cod_data_source_file hu1026.cif
_cod_data_source_block hu1026a
_cod_depositor_comments
;
 Adding _space_group_symop_id data item values that were accidentally left
 out in the previous revision.

 Antanas Vaitkus,
 2017-11-10

 Changing the space group from '-P 2yac' to '-P 2yn' after consulting the
 original publication. All related space group information was changed
 accordingly.

 Antanas Vaitkus,
 2017-07-04

 Adding the _atom_site_type_symbol data item.

 Antanas Vaitkus,
 2017-01-19

The following automatic conversions were performed:

'_refine_ls_weighting_scheme' value '1/\sF^2^' was changed to 'calc'.
New tag '_refine_ls_weighting_details' was created. The value of the
new tag was set to 'w = 1/\sF^2^'.

Automatic conversion script
Id: cif_fix_values 3143 2015-03-26 13:38:13Z robertas 
;
_cod_original_cell_volume 1783.3
_cod_original_sg_symbol_H-M 'P 21/n'
_cod_database_code 2003351

loop_
_space_group_symop_id
_space_group_symop_operation_xyz
1 x,y,z
2 -x+1/2,y+1/2,-z+1/2
3 -x,-y,-z
4 x+1/2,-y+1/2,z+1/2

loop_
_atom_site_label
_atom_site_type_symbol
_atom_site_fract_x
_atom_site_fract_y
_atom_site_fract_z
_atom_site_B_iso_or_equiv
Br1 Br .3823(1) .4604(3) .0159(1) 5.07(4)
Br2 Br .2451(1) .7266(2) .10589(8) 3.72(3)
C12 C .2054(9) .479(2) .0658(7) 2.6(3)
C13 C .2557(9) .385(2) .0241(7) 2.4(3)
C11 C .117(1) .368(2) .0668(7) 2.6(3)
C14 C .1984(9) .211(2) -.0047(7) 2.02(2)
N1 N .1145(7) .207(2) .0230(5) 2.3(2)
N2 N .0778(7) -.153(1) -.0622(6) 2.0(2)
C1 C .0491(9) .405(2) .1083(7) 2.5(3)
C2 C .2222(9) .078(2) -.0532(7) 2.4(3)
C21 C .0691(9) .555(2) .1648(7) 2.5(3)
C22 C .136(1) .514(2) .2272(7) 3.4(3)
C23 C .152(1) .651(2) .2808(7) 3.3(3)
C24 C .104(1) .827(2) .2732(9) 4.6(4)
C25 C .040(1) .873(2) .2133(9) 4.3(4)
C26 C .020(1) .737(2) .1597(7) 3.3(3)
C31 C .3055(9) .110(2) -.0875(7) 2.7(3)
C32 C .295(1) .259(3) -.1409(9) 4.9(4)
C33 C .460(1) .185(3) -.1560(9) 5.7(5)
C34 C .381(1) .299(3) -.170(1) 5.7(5)
C35 C .469(1) .034(4) -.106(1) 6.0(5)
C36 C .388(1) .001(2) -.0732(8) 4.0(3)
C41 C .165(1) -.089(2) -.0778(7) 2.6(3)
C42 C .1831(9) -.219(2) -.1345(6) 2.6(3)
C43 C .105(1) -.344(2) -.1504(7) 3.2(3)
C44 C .0397(9) -.310(2) -.1052(7) 2.2(2)
HN2 H .0478 -.0969 -.0267 ?
H22 H .171 .389 .232 ?
H23 H .197 .622 .324 ?
H24 H .116 .922 .311 ?
H25 H .007 .999 .209 ?
H26 H -.028 .766 .118 ?
H32 H .244 .352 -.162 ?
H33 H .525 .126 -.154 ?
H34 H .333 .400 -.188 ?
H35 H .532 -.028 -.104 ?
H36 H .392 -.103 -.039 ?
H42 H .240 -.215 -.156 ?
H43 H .082 -.457 -.180 ?

loop_
_geom_angle_atom_site_label_1
_geom_angle_atom_site_label_2
_geom_angle_atom_site_label_3
_geom_angle_site_symmetry_1
_geom_angle_site_symmetry_3
_geom_angle
_geom_angle_publ_flag
Br2 C12 C13 . . 122.0(10) yes
Br2 C12 C11 . . 130.0(10) yes
C13 C12 C11 . . 108.0(10) yes
Br1 C13 C12 . . 123.0(10) yes
Br1 C13 C14 . . 129.0(10) yes
C12 C13 C14 . . 108.0(10) yes
C11 N1 C14 . . 108.0(10) yes
C41 N2 C44 . . 111.0(10) yes
C11 C1 C21 . . 120.0(10) yes
C11 C1 C44 . 2 127.0(10) yes
C21 C1 C44 . 2 113.0(10) yes
C14 C2 C31 . . 122.0(10) yes
C14 C2 C41 . . 123.0(10) yes
C31 C2 C41 . . 114.0(10) yes
C12 C11 C1 . . 127.0(10) yes
N1 C11 C1 . . 124.0(10) yes
C13 C14 N1 . . 108.0(10) yes
C13 C14 C2 . . 126.0(10) yes
N1 C14 C2 . . 126.0(10) yes
N2 C41 C2 . . 130.0(10) yes
N2 C41 C42 . . 105.0(10) yes
C2 C41 C42 . . 124.0(10) yes
C41 C42 C43 . . 107.0(10) yes
C42 C43 C44 . . 110.0(10) yes
N2 C44 C1 . 2 128.0(10) yes
N2 C44 C43 . . 106.0(10) yes
C1 C44 C43 2 . 126.0(10) yes
C12 C11 N1 . . 109.0(10) yes

loop_
_geom_bond_atom_site_label_1
_geom_bond_atom_site_label_2
_geom_bond_site_symmetry_2
_geom_bond_distance
_geom_bond_publ_flag
Br1 C13 . 1.860(10) yes
Br2 C12 . 1.880(10) yes
C12 C13 . 1.33(2) yes
C12 C11 . 1.45(2) yes
C13 C14 . 1.47(2) yes
N1 C11 . 1.38(2) yes
N1 C14 . 1.38(2) yes
N2 C41 . 1.38(2) yes
N2 C44 . 1.38(2) yes
C1 C11 . 1.38(2) yes
C1 C21 . 1.47(2) yes
C1 C44 2 1.39(2) yes
C2 C14 . 1.38(2) yes
C2 C31 . 1.46(2) yes
C2 C41 . 1.41(2) yes
C21 C22 . 1.40(2) no
C21 C26 . 1.40(2) no
C22 C23 . 1.37(2) no
C22 H22 . 0.968(14) no
C23 C24 . 1.36(2) no
C23 H23 . 0.962(13) no
C24 C25 . 1.35(2) no
C24 H24 . 0.97(2) no
C25 C26 . 1.37(2) no
C25 H25 . 0.963(15) no
C26 H26 . 0.957(13) no
C31 C32 . 1.43(2) no
C31 C36 . 1.35(2) no
C32 C34 . 1.44(3) no
C32 H32 . 0.98(2) no
C33 C34 . 1.33(3) no
C33 C35 . 1.39(3) no
C33 H33 . 0.98(2) no
C34 H34 . 0.97(2) no
C35 C36 . 1.42(3) no
C35 H35 . 0.97(2) no
C41 C42 . 1.47(2) yes
C42 C43 . 1.36(2) yes
C42 H42 . 0.962(13) no
C43 C44 . 1.40(2) yes
C43 H43 . 0.975(15) no
